data_4318071
loop_
_publ_author_name
'Chongchan Lee'
'Junghyun Lee'
'Soon W. Lee'
'Sang Ook Kang'
'Jaejung Ko'

_publ_section_title
;
 Synthesis and Reactivity of 1,2-Bis(chlorodimethylgermyl)carborane and
 1,2-Bis(bromodimethylstannyl)carborane
;
_journal_name_full 'Inorganic Chemistry'
_journal_page_first 3084
_journal_page_last 3090
_journal_paper_doi 10.1021/ic0110878
_journal_volume 41
_journal_year 2002
_chemical_formula_sum 'C6 H22 B10 Ge2'
_chemical_formula_weight 347.52
_chemical_name_systematic
;
  ?
;
_space_group_IT_number 13
_symmetry_cell_setting monoclinic
_symmetry_space_group_name_Hall '-P 2yac'
_symmetry_space_group_name_H-M 'P 1 2/n 1'
_atom_sites_solution_hydrogens geom
_atom_sites_solution_primary direct
_atom_sites_solution_secondary difmap
_audit_creation_method SHELXL-97
_cell_angle_alpha 90.00
_cell_angle_beta 94.267(2)
_cell_angle_gamma 90.00
_cell_formula_units_Z 2
_cell_length_a 7.0027(6)
_cell_length_b 8.7871(8)
_cell_length_c 13.0238(11)
_cell_measurement_reflns_used 5102
_cell_measurement_temperature 298(2)
_cell_measurement_theta_max 28.27
_cell_measurement_theta_min 2.32
_cell_volume 799.18(12)
_computing_cell_refinement 'Bruker SMART'
_computing_data_collection 'Bruker SMART'
_computing_data_reduction 'Bruker SHELXTL'
_computing_molecular_graphics 'Bruker SHELXTL'
_computing_publication_material 'Bruker SHELXTL'
_computing_structure_refinement 'SHELXL-97 (Sheldrick, 1997)'
_computing_structure_solution 'SHELXS-97 (Sheldrick, 1990)'
_diffrn_ambient_temperature 298(2)
_diffrn_measured_fraction_theta_full 0.971
_diffrn_measured_fraction_theta_max 0.971
_diffrn_measurement_device_type 'CCD area detector'
_diffrn_measurement_method 'phi and omega scans'
_diffrn_radiation_monochromator graphite
_diffrn_radiation_source 'fine-focus sealed tube'
_diffrn_radiation_type MoK\a
_diffrn_radiation_wavelength 0.71073
_diffrn_reflns_av_R_equivalents 0.0662
_diffrn_reflns_av_sigmaI/netI 0.0509
_diffrn_reflns_limit_h_max 5
_diffrn_reflns_limit_h_min -9
_diffrn_reflns_limit_k_max 11
_diffrn_reflns_limit_k_min -11
_diffrn_reflns_limit_l_max 16
_diffrn_reflns_limit_l_min -17
_diffrn_reflns_number 5102
_diffrn_reflns_theta_full 28.27
_diffrn_reflns_theta_max 28.27
_diffrn_reflns_theta_min 2.32
_exptl_absorpt_coefficient_mu 3.731
_exptl_absorpt_correction_type none
_exptl_crystal_colour colorless
_exptl_crystal_density_diffrn 1.444
_exptl_crystal_density_method 'not measured'
_exptl_crystal_description block
_exptl_crystal_F_000 344
_exptl_crystal_size_max 0.20
_exptl_crystal_size_mid 0.30
_exptl_crystal_size_min 0.40
_refine_diff_density_max 1.094
_refine_diff_density_min -0.614
_refine_diff_density_rms 0.097
_refine_ls_extinction_method none
_refine_ls_goodness_of_fit_ref 1.061
_refine_ls_hydrogen_treatment mixed
_refine_ls_matrix_type full
_refine_ls_number_parameters 82
_refine_ls_number_reflns 1930
_refine_ls_number_restraints 0
_refine_ls_restrained_S_all 1.061
_refine_ls_R_factor_all 0.0486
_refine_ls_R_factor_gt 0.0357
_refine_ls_shift/su_max 0.000
_refine_ls_shift/su_mean 0.000
_refine_ls_structure_factor_coef Fsqd
_refine_ls_weighting_details 'calc w=1/[\s^2^(Fo^2^)+(0.0520P)^2^+0.0000P] where P=(Fo^2^+2Fc^2^)/3'
_refine_ls_weighting_scheme calc
_refine_ls_wR_factor_gt 0.0893
_refine_ls_wR_factor_ref 0.0947
_reflns_number_gt 1550
_reflns_number_total 1930
_reflns_threshold_expression >2sigma(I)
_cod_data_source_file ic0110878_1.cif
_cod_data_source_block kjj20
_cod_depositor_comments
;
The following automatic conversions were performed:

'_symmetry_cell_setting' value 'Monoclinic' changed to 'monoclinic'
according to the built-in table from CIF Core dictionary named
'cif_core.dic' version 2.4.1 from 2010-06-29.

Automatic conversion script
Id: cif_fix_values 1646 2011-03-28 12:23:43Z adriana 
;
_cod_database_code 4318071

loop_
_symmetry_equiv_pos_as_xyz
'x, y, z'
'-x+1/2, y, -z+1/2'
'-x, -y, -z'
'x-1/2, -y, z-1/2'

loop_
_atom_site_label
_atom_site_type_symbol
_atom_site_fract_x
_atom_site_fract_y
_atom_site_fract_z
_atom_site_U_iso_or_equiv
_atom_site_adp_type
_atom_site_occupancy
_atom_site_symmetry_multiplicity
_atom_site_calc_flag
_atom_site_refinement_flags
_atom_site_disorder_assembly
_atom_site_disorder_group
Ge Ge 0.18684(4) 0.22055(4) 0.16007(2) 0.03389(13) Uani 1 1 d . . .
B1 B 0.0563(5) 0.5959(5) 0.1646(3) 0.0445(8) Uani 1 1 d . . .
H1 H -0.0540 0.5951 0.1162 0.053 Uiso 1 1 calc R . .
B2 B 0.2933(5) 0.5960(4) 0.1235(3) 0.0447(8) Uani 1 1 d . . .
H2 H 0.3173 0.5952 0.0519 0.054 Uiso 1 1 calc R . .
B3 B 0.2048(7) 0.7590(5) 0.1844(4) 0.0539(11) Uani 1 1 d . . .
H3 H 0.1798 0.8522 0.1474 0.065 Uiso 1 1 calc R . .
B4 B 0.0569(7) 0.6948(4) 0.2828(3) 0.0511(10) Uani 1 1 d . . .
H4 H -0.0531 0.7509 0.3014 0.061 Uiso 1 1 calc R . .
B5 B 0.0598(5) 0.4948(4) 0.2820(2) 0.0388(7) Uani 1 1 d . . .
H5 H -0.0470 0.4344 0.2998 0.047 Uiso 1 1 calc R . .
C1 C 0.2065(4) 0.4456(4) 0.1874(2) 0.0341(6) Uani 1 1 d . . .
C2 C 0.3503(5) 0.1650(5) 0.0527(3) 0.0565(9) Uani 1 1 d . . .
H2A H 0.4794 0.1959 0.0722 0.068 Uiso 1 1 calc R . .
H2B H 0.3063 0.2148 -0.0103 0.068 Uiso 1 1 calc R . .
H2C H 0.3462 0.0568 0.0428 0.068 Uiso 1 1 calc R . .
C3 C -0.0782(5) 0.1640(5) 0.1267(3) 0.0540(8) Uani 1 1 d . . .
H3A H -0.1535 0.1932 0.1822 0.065 Uiso 1 1 calc R . .
H3B H -0.0868 0.0559 0.1168 0.065 Uiso 1 1 calc R . .
H3C H -0.1254 0.2149 0.0647 0.065 Uiso 1 1 calc R . .

loop_
_atom_site_aniso_label
_atom_site_aniso_U_11
_atom_site_aniso_U_22
_atom_site_aniso_U_33
_atom_site_aniso_U_23
_atom_site_aniso_U_13
_atom_site_aniso_U_12
Ge 0.03310(19) 0.0344(2) 0.03383(18) -0.00334(12) 0.00049(12) -0.00077(12)
B1 0.0462(19) 0.043(2) 0.0435(17) 0.0028(15) -0.0054(15) 0.0084(16)
B2 0.055(2) 0.0384(19) 0.0410(17) 0.0072(15) 0.0040(16) -0.0031(17)
B3 0.076(3) 0.031(2) 0.054(2) 0.0067(16) -0.003(2) 0.0031(17)
B4 0.057(2) 0.039(2) 0.057(2) -0.0050(16) 0.0022(19) 0.0116(17)
B5 0.0345(16) 0.044(2) 0.0378(16) -0.0024(14) 0.0043(13) 0.0052(14)
C1 0.0357(14) 0.0370(17) 0.0291(12) 0.0015(11) -0.0002(11) 0.0004(11)
C2 0.061(2) 0.056(2) 0.055(2) -0.0173(18) 0.0174(17) -0.0027(19)
C3 0.0383(17) 0.058(2) 0.064(2) -0.0114(18) -0.0029(15) -0.0073(16)

loop_
_atom_type_symbol
_atom_type_description
_atom_type_scat_dispersion_real
_atom_type_scat_dispersion_imag
_atom_type_scat_source
C C 0.0033 0.0016 'International Tables Vol C Tables 4.2.6.8 and 6.1.1.4'
H H 0.0000 0.0000 'International Tables Vol C Tables 4.2.6.8 and 6.1.1.4'
B B 0.0013 0.0007 'International Tables Vol C Tables 4.2.6.8 and 6.1.1.4'
Ge Ge 0.1547 1.8001 'International Tables Vol C Tables 4.2.6.8 and 6.1.1.4'

loop_
_geom_angle_atom_site_label_1
_geom_angle_atom_site_label_2
_geom_angle_atom_site_label_3
_geom_angle
_geom_angle_site_symmetry_1
_geom_angle_site_symmetry_3
_geom_angle_publ_flag
C2 Ge C3 112.42(16) . . ?
C2 Ge C1 109.84(15) . . ?
C3 Ge C1 110.08(14) . . ?
C2 Ge Ge 120.13(12) . 2 ?
C3 Ge Ge 119.16(12) . 2 ?
C1 Ge Ge 79.35(7) . 2 ?
C1 B1 B5 59.32(18) . . ?
C1 B1 B4 105.5(2) . . ?
B5 B1 B4 59.6(2) . . ?
C1 B1 B3 104.6(3) . . ?
B5 B1 B3 108.0(3) . . ?
B4 B1 B3 60.9(3) . . ?
C1 B1 B2 58.32(19) . . ?
B5 B1 B2 107.9(2) . . ?
B4 B1 B2 108.6(3) . . ?
B3 B1 B2 59.7(2) . . ?
C1 B2 B3 105.1(3) . . ?
C1 B2 B4 105.0(2) . 2 ?
B3 B2 B4 60.3(3) . 2 ?
C1 B2 B1 58.47(19) . . ?
B3 B2 B1 60.1(2) . . ?
B4 B2 B1 108.1(3) 2 . ?
C1 B2 B5 58.84(18) . 2 ?
B3 B2 B5 107.3(3) . 2 ?
B4 B2 B5 59.2(2) 2 2 ?
B1 B2 B5 107.2(2) . 2 ?
B2 B3 B3 108.6(3) . 2 ?
B2 B3 B1 60.2(2) . . ?
B3 B3 B1 107.6(3) 2 . ?
B2 B3 B4 59.9(2) . 2 ?
B3 B3 B4 60.7(3) 2 2 ?
B1 B3 B4 107.9(3) . 2 ?
B2 B3 B4 107.7(3) . . ?
B3 B3 B4 59.8(3) 2 . ?
B1 B3 B4 59.3(2) . . ?
B4 B3 B4 108.0(3) 2 . ?
B5 B4 B1 60.1(2) . . ?
B5 B4 B2 60.6(2) . 2 ?
B1 B4 B2 108.7(3) . 2 ?
B5 B4 B3 107.9(3) . 2 ?
B1 B4 B3 107.8(3) . 2 ?
B2 B4 B3 59.7(2) 2 2 ?
B5 B4 B3 107.5(3) . . ?
B1 B4 B3 59.8(2) . . ?
B2 B4 B3 107.5(3) 2 . ?
B3 B4 B3 59.5(3) 2 . ?
C1 B5 C1 59.38(19) 2 . ?
C1 B5 B4 105.2(3) 2 . ?
C1 B5 B4 105.3(3) . . ?
C1 B5 B1 106.3(2) 2 . ?
C1 B5 B1 58.42(18) . . ?
B4 B5 B1 60.2(2) . . ?
C1 B5 B2 58.13(18) 2 2 ?
C1 B5 B2 106.0(2) . 2 ?
B4 B5 B2 60.2(2) . 2 ?
B1 B5 B2 108.5(3) . 2 ?
C1 C1 B2 110.78(19) 2 . ?
C1 C1 B1 109.9(2) 2 . ?
B2 C1 B1 63.2(2) . . ?
C1 C1 B5 60.48(18) 2 2 ?
B2 C1 B5 63.03(19) . 2 ?
B1 C1 B5 114.4(3) . 2 ?
C1 C1 B5 60.14(18) 2 . ?
B2 C1 B5 114.2(3) . . ?
B1 C1 B5 62.26(19) . . ?
B5 C1 B5 112.5(2) 2 . ?
C1 C1 Ge 100.65(7) 2 . ?
B2 C1 Ge 134.5(2) . . ?
B1 C1 Ge 134.3(2) . . ?
B5 C1 Ge 109.96(19) 2 . ?
B5 C1 Ge 109.7(2) . . ?

loop_
_geom_bond_atom_site_label_1
_geom_bond_atom_site_label_2
_geom_bond_distance
_geom_bond_site_symmetry_2
_geom_bond_publ_flag
Ge C2 1.934(3) . ?
Ge C3 1.939(3) . ?
Ge C1 2.012(3) . ?
Ge Ge 2.4416(6) 2 ?
B1 C1 1.701(5) . ?
B1 B5 1.767(5) . ?
B1 B4 1.769(6) . ?
B1 B3 1.779(6) . ?
B1 B2 1.781(5) . ?
B2 C1 1.698(5) . ?
B2 B3 1.772(6) . ?
B2 B4 1.776(6) 2 ?
B2 B5 1.782(5) 2 ?
B3 B3 1.777(9) 2 ?
B3 B4 1.783(7) 2 ?
B3 B4 1.798(7) . ?
B4 B5 1.758(5) . ?
B4 B2 1.776(6) 2 ?
B4 B3 1.783(7) 2 ?
B5 C1 1.711(4) 2 ?
B5 C1 1.717(4) . ?
B5 B2 1.782(5) 2 ?
C1 C1 1.698(5) 2 ?
C1 B5 1.711(4) 2 ?
